data_1543391
loop_
_publ_author_name
'Roose, Jesse'
'Leung, Anakin Chun Sing'
'Wang, Jia'
'Peng, Qian'
'Sung, Herman H.-Y.'
'Williams, Ian Duncan'
'Tang, Ben Zhong'

_publ_section_title
;
 A colour-tunable chiral AIEgen: reversible coordination, enantiomer
 discrimination and morphology visualization
;
_journal_issue 9
_journal_name_full 'Chem. Sci.'
_journal_page_first 6106
_journal_paper_doi 10.1039/C6SC01614F
_journal_volume 7
_journal_year 2016
_chemical_formula_moiety 'C40 H29 B N2 O2'
_chemical_formula_sum 'C40 H29 B N2 O2'
_chemical_formula_weight 580.46
_space_group_crystal_system orthorhombic
_space_group_IT_number 19
_space_group_name_Hall 'P 2ac 2ab'
_space_group_name_H-M_alt 'P 21 21 21'
_symmetry_space_group_name_Hall 'P 2ac 2ab'
_symmetry_space_group_name_H-M 'P 21 21 21'
_atom_sites_solution_hydrogens geom
_atom_sites_solution_primary direct
_audit_creation_date 2015-08-17
_audit_creation_method
;
Olex2 1.2
(compiled 2015.01.26 svn.r3150 for OlexSys, GUI svn.r4998)
;
_audit_update_record
;
2016-04-06 deposited with the CCDC.
2016-06-01 downloaded from the CCDC.
;
_cell_angle_alpha 90
_cell_angle_beta 90
_cell_angle_gamma 90
_cell_formula_units_Z 4
_cell_length_a 10.13364(19)
_cell_length_b 14.6711(2)
_cell_length_c 19.7677(4)
_cell_measurement_reflns_used 6874
_cell_measurement_temperature 99.99(10)
_cell_measurement_theta_max 73.9390
_cell_measurement_theta_min 4.8930
_cell_volume 2938.90(9)
_computing_cell_refinement
;
CrysAlisPro, Agilent Technologies,
Version 1.171.37.35 (release 13-08-2014 CrysAlis171 .NET)
(compiled Aug 13 2014,18:06:01)
;
_computing_data_collection
;
CrysAlisPro, Agilent Technologies,
Version 1.171.37.35 (release 13-08-2014 CrysAlis171 .NET)
(compiled Aug 13 2014,18:06:01)
;
_computing_data_reduction
;
CrysAlisPro, Agilent Technologies,
Version 1.171.37.35 (release 13-08-2014 CrysAlis171 .NET)
(compiled Aug 13 2014,18:06:01)
;
_computing_molecular_graphics 'Olex2 (Dolomanov et al., 2009)'
_computing_publication_material 'Olex2 (Dolomanov et al., 2009)'
_computing_structure_refinement 'ShelXL (Sheldrick, 2008)'
_computing_structure_solution 'ShelXS (Sheldrick, 2008)'
_diffrn_ambient_environment N~2~
_diffrn_ambient_temperature 99.99(10)
_diffrn_detector 'CCD plate'
_diffrn_detector_area_resol_mean 10.3587
_diffrn_detector_type Atlas
_diffrn_measured_fraction_theta_full 0.994
_diffrn_measured_fraction_theta_max 0.994
_diffrn_measurement_details
;
  1 omega   36.00   97.00   1.0000    5.0000
omega____ theta____ kappa____ phi______ frames
    -      110.5703  -45.0000 -150.0000 61

  2 omega  -37.00   74.00   1.0000    2.0000
omega____ theta____ kappa____ phi______ frames
    -       40.8203  -77.0000  -30.0000 111

  3 omega   43.00  105.00   1.0000    5.0000
omega____ theta____ kappa____ phi______ frames
    -      110.5703  -94.0000  -30.0000 62

  4 omega   45.00   86.00   1.0000    5.0000
omega____ theta____ kappa____ phi______ frames
    -      110.5703  -30.0000   60.0000 41

  5 omega   70.00   98.00   1.0000    5.0000
omega____ theta____ kappa____ phi______ frames
    -      110.5703  -45.0000  120.0000 28

  6 omega   58.00  170.00   1.0000    5.0000
omega____ theta____ kappa____ phi______ frames
    -      110.5703   15.0000   90.0000 112

  7 omega   88.00  177.00   1.0000    5.0000
omega____ theta____ kappa____ phi______ frames
    -      110.5703   45.0000  -30.0000 89

  8 omega   55.00  121.00   1.0000    5.0000
omega____ theta____ kappa____ phi______ frames
    -      110.5703 -125.0000 -150.0000 66

  9 omega   39.00   90.00   1.0000    5.0000
omega____ theta____ kappa____ phi______ frames
    -      110.5703  -45.0000  -60.0000 51

 10 omega   38.00   98.00   1.0000    5.0000
omega____ theta____ kappa____ phi______ frames
    -      110.5703  -45.0000   30.0000 60

 11 omega   37.00  104.00   1.0000    5.0000
omega____ theta____ kappa____ phi______ frames
    -      110.5703  -94.0000   60.0000 67

 12 omega   26.00  107.00   1.0000    5.0000
omega____ theta____ kappa____ phi______ frames
    -      110.5703  -94.0000 -120.0000 81

 13 omega  -67.00   23.00   1.0000    2.0000
omega____ theta____ kappa____ phi______ frames
    -      -40.8203   57.0000 -120.0000 90

 14 omega -119.00   -8.00   1.0000    2.0000
omega____ theta____ kappa____ phi______ frames
    -      -40.8203  -77.0000   90.0000 111
;
_diffrn_measurement_device 'kappa diffractometer'
_diffrn_measurement_device_type 'SuperNova, Dual, Cu at zero, Atlas'
_diffrn_measurement_method '\w scans'
_diffrn_orient_matrix_UB_11 -0.1030524000
_diffrn_orient_matrix_UB_12 0.0704700000
_diffrn_orient_matrix_UB_13 -0.0234993000
_diffrn_orient_matrix_UB_21 0.0004895000
_diffrn_orient_matrix_UB_22 -0.0428154000
_diffrn_orient_matrix_UB_23 -0.0711930000
_diffrn_orient_matrix_UB_31 -0.1117816000
_diffrn_orient_matrix_UB_32 -0.0649724000
_diffrn_orient_matrix_UB_33 0.0213345000
_diffrn_radiation_monochromator mirror
_diffrn_radiation_probe x-ray
_diffrn_radiation_type CuK\a
_diffrn_radiation_wavelength 1.54184
_diffrn_reflns_av_R_equivalents 0.0387
_diffrn_reflns_av_unetI/netI 0.0386
_diffrn_reflns_Laue_measured_fraction_full 0.994
_diffrn_reflns_Laue_measured_fraction_max 0.994
_diffrn_reflns_limit_h_max 11
_diffrn_reflns_limit_h_min -12
_diffrn_reflns_limit_k_max 13
_diffrn_reflns_limit_k_min -17
_diffrn_reflns_limit_l_max 23
_diffrn_reflns_limit_l_min -21
_diffrn_reflns_number 16496
_diffrn_reflns_point_group_measured_fraction_full 0.990
_diffrn_reflns_point_group_measured_fraction_max 0.990
_diffrn_reflns_theta_full 66.500
_diffrn_reflns_theta_max 67.474
_diffrn_reflns_theta_min 4.473
_diffrn_source 'sealed X-ray tube'
_diffrn_source_current 0.80
_diffrn_source_power 0.040
_diffrn_source_target Cu
_diffrn_source_type 'SuperNova (Cu) X-ray Source'
_diffrn_source_voltage 50
_exptl_absorpt_coefficient_mu 0.628
_exptl_absorpt_correction_T_max 1.00000
_exptl_absorpt_correction_T_min 0.78885
_exptl_absorpt_correction_type multi-scan
_exptl_absorpt_process_details
;
CrysAlisPro, Agilent Technologies,
Version 1.171.37.35 (release 13-08-2014 CrysAlis171 .NET)
(compiled Aug 13 2014,18:06:01)
Empirical absorption correction using spherical harmonics,
 implemented in SCALE3 ABSPACK scaling algorithm.
;
_exptl_crystal_colour red
_exptl_crystal_colour_primary red
_exptl_crystal_density_diffrn 1.312
_exptl_crystal_description plate
_exptl_crystal_F_000 1216
_exptl_crystal_preparation Luminescent
_exptl_crystal_recrystallization_method 'Re-crystallisation from solvent'
_exptl_crystal_size_max 0.2
_exptl_crystal_size_mid 0.18
_exptl_crystal_size_min 0.05
_refine_diff_density_max 0.268
_refine_diff_density_min -0.142
_refine_diff_density_rms 0.032
_refine_ls_abs_structure_details
;
 Flack x determined using 1953 quotients [(I+)-(I-)]/[(I+)+(I-)]
 (Parsons, Flack and Wagner, Acta Cryst. B69 (2013) 249-259).
;
_refine_ls_abs_structure_Flack 0.01(15)
_refine_ls_extinction_method none
_refine_ls_goodness_of_fit_ref 1.002
_refine_ls_hydrogen_treatment constr
_refine_ls_matrix_type full
_refine_ls_number_parameters 407
_refine_ls_number_reflns 5230
_refine_ls_number_restraints 0
_refine_ls_restrained_S_all 1.002
_refine_ls_R_factor_all 0.0404
_refine_ls_R_factor_gt 0.0330
_refine_ls_shift/su_max 0.000
_refine_ls_shift/su_mean 0.000
_refine_ls_structure_factor_coef Fsqd
_refine_ls_weighting_details 'w=1/[\s^2^(Fo^2^)+(0.0470P)^2^+0.1240P] where P=(Fo^2^+2Fc^2^)/3'
_refine_ls_weighting_scheme calc
_refine_ls_wR_factor_gt 0.0791
_refine_ls_wR_factor_ref 0.0824
_reflns_Friedel_coverage 0.760
_reflns_Friedel_fraction_full 0.984
_reflns_Friedel_fraction_max 0.984
_reflns_number_gt 4800
_reflns_number_total 5230
_reflns_threshold_expression 'I > 2\s(I)'
_cod_data_source_file c6sc01614f2.cif
_cod_data_source_block jesse5cult
_cod_depositor_comments 'Adding full bibliography for 1543391.cif.'
_cod_original_cell_volume 2938.89(9)
_cod_database_code 1543391
_chemical_oxdiff_formula 'B1 N2 ph7'
_shelx_space_group_comment
;
The symmetry employed for this shelxl refinement is uniquely defined
by the following loop, which should always be used as a source of
symmetry information in preference to the above space-group names.
They are only intended as comments.
;
_reflns_odcompleteness_completeness 99.90
_reflns_odcompleteness_iscentric 1
_reflns_odcompleteness_theta 68.13
_olex2_refinement_description
;
1. Fixed Uiso
 At 1.2 times of:
  All C(H) groups
 At 1.5 times of:
  All C(H,H,H) groups
2.a Aromatic/amide H refined with riding coordinates:
 C4(H4), C5(H5), C6(H6), C7(H7), C12(H12), C13(H13), C14(H14), C15(H15),
 C16(H16), C24(H24), C25(H25), C26(H26), C27(H27), C29(H29), C30(H30), C34(H34),
  C35(H35), C36(H36), C37(H37), C39(H39), C40(H40), C42(H42), C43(H43),
 C44(H44), C45(H45), C46(H46)
2.b Idealised Me refined as rotating group:
 C10(H10A,H10B,H10C)
;
_shelx_shelxl_version_number 2014/7
_olex2_date_sample_data_collection 2015-07-29
_olex2_submission_special_instructions 'No special instructions were received'
_solvent_exptl_crystal_recrystallization_method 1,2-dichloroethane/hexane

loop_
_space_group_symop_operation_xyz
'x, y, z'
'-x+1/2, -y, z+1/2'
'x+1/2, -y+1/2, -z'
'-x, y+1/2, -z+1/2'

loop_
_atom_site_label
_atom_site_type_symbol
_atom_site_fract_x
_atom_site_fract_y
_atom_site_fract_z
_atom_site_U_iso_or_equiv
_atom_site_adp_type
_atom_site_occupancy
_atom_site_site_symmetry_order
_atom_site_calc_flag
_atom_site_refinement_flags_posn
O1 O 0.31927(15) 0.25550(10) 0.12838(8) 0.0248(3) Uani 1 1 d .
O2 O 0.10777(16) 0.25657(10) 0.18735(9) 0.0269(4) Uani 1 1 d .
N1 N 0.29345(19) 0.15411(12) 0.22794(10) 0.0248(4) Uani 1 1 d .
N2 N 0.3573(2) 0.19761(14) 0.28259(10) 0.0286(4) Uani 1 1 d .
B1 B 0.2178(3) 0.20314(17) 0.16279(13) 0.0249(5) Uani 1 1 d .
C1 C 0.2793(2) 0.06606(15) 0.22767(12) 0.0240(4) Uani 1 1 d .
C2 C 0.2120(2) 0.03534(15) 0.16601(12) 0.0247(5) Uani 1 1 d .
C3 C 0.1716(2) 0.10987(15) 0.12687(12) 0.0259(5) Uani 1 1 d .
C4 C 0.1091(2) 0.09187(17) 0.06595(12) 0.0297(5) Uani 1 1 d .
H4 H 0.0799 0.1409 0.0383 0.036 Uiso 1 1 calc R
C5 C 0.0888(3) 0.00200(18) 0.04492(13) 0.0336(5) Uani 1 1 d .
H5 H 0.0441 -0.0096 0.0036 0.040 Uiso 1 1 calc R
C6 C 0.1335(3) -0.07072(17) 0.08394(13) 0.0331(5) Uani 1 1 d .
H6 H 0.1213 -0.1315 0.0685 0.040 Uiso 1 1 calc R
C7 C 0.1953(2) -0.05470(16) 0.14482(12) 0.0283(5) Uani 1 1 d .
H7 H 0.2259 -0.1039 0.1718 0.034 Uiso 1 1 calc R
C10 C 0.4581(3) 0.26270(18) 0.26039(13) 0.0355(6) Uani 1 1 d .
H10A H 0.4908 0.2450 0.2156 0.053 Uiso 1 1 calc GR
H10B H 0.5313 0.2628 0.2928 0.053 Uiso 1 1 calc GR
H10C H 0.4195 0.3239 0.2579 0.053 Uiso 1 1 calc GR
C11 C 0.2841(2) 0.21567(16) 0.34127(12) 0.0268(5) Uani 1 1 d .
C12 C 0.3368(3) 0.27633(19) 0.38932(14) 0.0379(6) Uani 1 1 d .
H12 H 0.4199 0.3044 0.3815 0.045 Uiso 1 1 calc R
C13 C 0.2676(3) 0.2951(2) 0.44801(15) 0.0482(7) Uani 1 1 d .
H13 H 0.3039 0.3364 0.4800 0.058 Uiso 1 1 calc R
C14 C 0.1469(3) 0.2550(2) 0.46093(14) 0.0422(6) Uani 1 1 d .
H14 H 0.1003 0.2680 0.5015 0.051 Uiso 1 1 calc R
C15 C 0.0954(3) 0.19545(17) 0.41341(13) 0.0321(5) Uani 1 1 d .
H15 H 0.0122 0.1677 0.4216 0.039 Uiso 1 1 calc R
C16 C 0.1625(2) 0.17543(16) 0.35416(12) 0.0287(5) Uani 1 1 d .
H16 H 0.1255 0.1342 0.3224 0.034 Uiso 1 1 calc R
C21 C 0.2739(2) 0.30155(15) 0.07313(12) 0.0236(4) Uani 1 1 d .
C22 C 0.1874(2) 0.37392(14) 0.08071(12) 0.0224(4) Uani 1 1 d .
C23 C 0.1310(2) 0.41381(15) 0.02128(12) 0.0238(5) Uani 1 1 d .
C24 C 0.0254(2) 0.47692(16) 0.02346(12) 0.0268(5) Uani 1 1 d .
H24 H -0.0102 0.4942 0.0660 0.032 Uiso 1 1 calc R
C25 C -0.0268(3) 0.51365(18) -0.03432(13) 0.0315(5) Uani 1 1 d .
H25 H -0.0988 0.5549 -0.0315 0.038 Uiso 1 1 calc R
C26 C 0.0263(3) 0.49032(18) -0.09835(13) 0.0338(6) Uani 1 1 d .
H26 H -0.0076 0.5179 -0.1382 0.041 Uiso 1 1 calc R
C27 C 0.1262(3) 0.42824(17) -0.10270(12) 0.0314(5) Uani 1 1 d .
H27 H 0.1604 0.4122 -0.1458 0.038 Uiso 1 1 calc R
C28 C 0.1798(2) 0.38730(15) -0.04366(12) 0.0268(5) Uani 1 1 d .
C29 C 0.2789(2) 0.31982(16) -0.04756(12) 0.0298(5) Uani 1 1 d .
H29 H 0.3162 0.3050 -0.0902 0.036 Uiso 1 1 calc R
C30 C 0.3218(2) 0.27568(15) 0.00899(12) 0.0271(5) Uani 1 1 d .
H30 H 0.3839 0.2275 0.0052 0.033 Uiso 1 1 calc R
C31 C 0.1222(2) 0.34706(15) 0.20040(12) 0.0243(5) Uani 1 1 d .
C32 C 0.1579(2) 0.40824(15) 0.15007(11) 0.0224(4) Uani 1 1 d .
C33 C 0.1742(2) 0.50209(15) 0.16794(11) 0.0232(4) Uani 1 1 d .
C34 C 0.2276(2) 0.56849(15) 0.12309(12) 0.0248(5) Uani 1 1 d .
H34 H 0.2555 0.5504 0.0792 0.030 Uiso 1 1 calc R
C35 C 0.2396(3) 0.65839(16) 0.14202(13) 0.0301(5) Uani 1 1 d .
H35 H 0.2776 0.7010 0.1115 0.036 Uiso 1 1 calc R
C36 C 0.1964(3) 0.68784(16) 0.20582(13) 0.0318(5) Uani 1 1 d .
H36 H 0.2008 0.7506 0.2175 0.038 Uiso 1 1 calc R
C37 C 0.1481(2) 0.62585(16) 0.25098(12) 0.0290(5) Uani 1 1 d .
H37 H 0.1197 0.6459 0.2943 0.035 Uiso 1 1 calc R
C38 C 0.1395(2) 0.53259(16) 0.23437(12) 0.0248(5) Uani 1 1 d .
C39 C 0.0992(2) 0.46737(16) 0.28299(12) 0.0270(5) Uani 1 1 d .
H39 H 0.0767 0.4866 0.3274 0.032 Uiso 1 1 calc R
C40 C 0.0922(2) 0.37714(16) 0.26662(12) 0.0268(5) Uani 1 1 d .
H40 H 0.0669 0.3341 0.3001 0.032 Uiso 1 1 calc R
C41 C 0.3194(2) 0.00346(15) 0.28216(12) 0.0260(5) Uani 1 1 d .
C42 C 0.2231(2) -0.05544(16) 0.30755(13) 0.0289(5) Uani 1 1 d .
H42 H 0.1358 -0.0533 0.2901 0.035 Uiso 1 1 calc R
C43 C 0.2550(3) -0.11680(17) 0.35803(13) 0.0334(5) Uani 1 1 d .
H43 H 0.1891 -0.1556 0.3765 0.040 Uiso 1 1 calc R
C44 C 0.3828(3) -0.12144(16) 0.38147(13) 0.0317(5) Uani 1 1 d .
H44 H 0.4058 -0.1655 0.4147 0.038 Uiso 1 1 calc R
C45 C 0.4777(2) -0.06259(17) 0.35711(13) 0.0320(5) Uani 1 1 d .
H45 H 0.5650 -0.0655 0.3744 0.038 Uiso 1 1 calc R
C46 C 0.4467(2) 0.00079(16) 0.30757(13) 0.0295(5) Uani 1 1 d .
H46 H 0.5118 0.0418 0.2913 0.035 Uiso 1 1 calc R

loop_
_atom_site_aniso_label
_atom_site_aniso_U_11
_atom_site_aniso_U_22
_atom_site_aniso_U_33
_atom_site_aniso_U_23
_atom_site_aniso_U_13
_atom_site_aniso_U_12
O1 0.0267(7) 0.0193(7) 0.0285(8) 0.0026(6) 0.0004(6) 0.0013(6)
O2 0.0289(8) 0.0178(7) 0.0341(9) 0.0029(6) 0.0048(7) 0.0000(6)
N1 0.0293(10) 0.0200(9) 0.0252(10) -0.0007(7) 0.0003(8) 0.0008(7)
N2 0.0332(10) 0.0241(10) 0.0284(10) -0.0022(8) -0.0019(8) -0.0048(8)
B1 0.0296(12) 0.0202(11) 0.0250(13) 0.0031(9) -0.0001(11) 0.0011(10)
C1 0.0235(10) 0.0215(10) 0.0269(11) 0.0032(9) 0.0036(9) 0.0006(9)
C2 0.0268(11) 0.0213(10) 0.0261(12) 0.0006(8) 0.0032(9) 0.0007(8)
C3 0.0259(11) 0.0228(11) 0.0289(12) 0.0015(9) 0.0032(9) 0.0007(9)
C4 0.0325(12) 0.0311(12) 0.0255(12) 0.0031(10) -0.0010(10) -0.0018(9)
C5 0.0395(13) 0.0341(13) 0.0272(12) -0.0025(10) -0.0001(11) -0.0059(11)
C6 0.0408(13) 0.0260(12) 0.0324(13) -0.0061(10) 0.0074(11) -0.0078(10)
C7 0.0332(12) 0.0210(10) 0.0308(12) 0.0017(9) 0.0056(10) -0.0010(9)
C10 0.0362(13) 0.0360(14) 0.0344(13) 0.0015(11) -0.0011(11) -0.0116(11)
C11 0.0307(11) 0.0230(10) 0.0265(12) 0.0016(9) -0.0052(10) 0.0023(9)
C12 0.0357(13) 0.0427(15) 0.0351(13) -0.0078(11) -0.0015(11) -0.0110(11)
C13 0.0480(16) 0.0601(18) 0.0366(15) -0.0146(14) -0.0008(13) -0.0161(15)
C14 0.0412(14) 0.0555(17) 0.0298(13) -0.0052(12) 0.0020(11) -0.0043(13)
C15 0.0331(12) 0.0303(12) 0.0329(13) 0.0024(10) 0.0004(11) -0.0018(10)
C16 0.0355(12) 0.0217(10) 0.0291(12) 0.0005(9) -0.0037(10) 0.0000(9)
C21 0.0264(10) 0.0172(10) 0.0272(11) 0.0020(8) 0.0008(9) -0.0017(8)
C22 0.0240(10) 0.0169(10) 0.0263(11) -0.0006(8) 0.0012(9) -0.0035(8)
C23 0.0278(11) 0.0171(10) 0.0264(11) 0.0003(8) -0.0020(9) -0.0049(8)
C24 0.0278(11) 0.0250(11) 0.0277(12) -0.0013(9) -0.0004(9) -0.0035(9)
C25 0.0310(12) 0.0313(12) 0.0323(13) -0.0001(10) -0.0071(10) -0.0005(10)
C26 0.0377(13) 0.0364(13) 0.0275(13) 0.0026(10) -0.0093(10) -0.0048(11)
C27 0.0380(13) 0.0337(13) 0.0226(12) -0.0021(10) -0.0012(10) -0.0079(10)
C28 0.0300(11) 0.0236(11) 0.0267(11) -0.0026(9) 0.0000(9) -0.0061(9)
C29 0.0373(12) 0.0253(11) 0.0267(12) -0.0045(9) 0.0063(10) -0.0051(10)
C30 0.0310(12) 0.0195(11) 0.0308(12) -0.0032(9) 0.0035(10) -0.0015(9)
C31 0.0231(11) 0.0200(10) 0.0300(12) 0.0020(9) 0.0003(9) 0.0024(8)
C32 0.0215(10) 0.0213(10) 0.0244(11) 0.0011(8) -0.0023(9) 0.0035(8)
C33 0.0235(10) 0.0216(10) 0.0245(11) -0.0009(8) -0.0035(9) 0.0031(9)
C34 0.0272(11) 0.0220(10) 0.0251(11) 0.0011(9) -0.0028(9) 0.0001(9)
C35 0.0356(13) 0.0239(11) 0.0308(13) 0.0042(9) -0.0033(10) -0.0032(9)
C36 0.0406(13) 0.0187(11) 0.0361(13) -0.0029(10) -0.0060(11) 0.0014(10)
C37 0.0338(13) 0.0270(12) 0.0261(12) -0.0045(9) -0.0051(10) 0.0057(9)
C38 0.0231(11) 0.0254(11) 0.0257(11) 0.0004(9) -0.0028(9) 0.0027(8)
C39 0.0278(12) 0.0297(12) 0.0234(11) 0.0004(9) 0.0001(9) 0.0041(9)
C40 0.0276(11) 0.0255(11) 0.0273(11) 0.0065(9) 0.0032(9) 0.0027(9)
C41 0.0337(12) 0.0182(10) 0.0262(11) 0.0000(8) 0.0005(10) 0.0026(9)
C42 0.0296(11) 0.0261(11) 0.0309(12) 0.0047(9) -0.0020(10) -0.0010(9)
C43 0.0379(13) 0.0271(11) 0.0352(13) 0.0056(10) 0.0026(11) -0.0017(10)
C44 0.0407(14) 0.0263(11) 0.0280(12) 0.0061(10) -0.0011(10) 0.0044(10)
C45 0.0307(12) 0.0314(12) 0.0338(13) 0.0001(10) -0.0051(10) 0.0033(10)
C46 0.0323(12) 0.0224(11) 0.0337(13) 0.0002(9) 0.0013(10) -0.0005(9)

loop_
_atom_type_symbol
_atom_type_description
_atom_type_scat_dispersion_real
_atom_type_scat_dispersion_imag
_atom_type_scat_source
C C 0.0181 0.0091 'International Tables Vol C Tables 4.2.6.8 and 6.1.1.4'
H H 0.0000 0.0000 'International Tables Vol C Tables 4.2.6.8 and 6.1.1.4'
B B 0.0090 0.0039 'International Tables Vol C Tables 4.2.6.8 and 6.1.1.4'
N N 0.0311 0.0180 'International Tables Vol C Tables 4.2.6.8 and 6.1.1.4'
O O 0.0492 0.0322 'International Tables Vol C Tables 4.2.6.8 and 6.1.1.4'

loop_
_geom_angle_atom_site_label_1
_geom_angle_atom_site_label_2
_geom_angle_atom_site_label_3
_geom_angle
C21 O1 B1 113.47(17)
C31 O2 B1 120.66(18)
N2 N1 B1 127.49(17)
C1 N1 N2 120.2(2)
C1 N1 B1 112.08(19)
N1 N2 C10 112.62(19)
C11 N2 N1 118.47(19)
C11 N2 C10 119.5(2)
O1 B1 N1 105.35(18)
O1 B1 C3 116.6(2)
O2 B1 O1 114.59(18)
O2 B1 N1 109.27(18)
O2 B1 C3 112.6(2)
C3 B1 N1 96.19(17)
N1 C1 C2 111.1(2)
N1 C1 C41 125.9(2)
C2 C1 C41 123.0(2)
C3 C2 C1 110.8(2)
C7 C2 C1 126.6(2)
C7 C2 C3 122.5(2)
C2 C3 B1 109.6(2)
C4 C3 B1 132.6(2)
C4 C3 C2 117.7(2)
C3 C4 C5 120.4(2)
C6 C5 C4 120.7(2)
C7 C6 C5 120.1(2)
C6 C7 C2 118.6(2)
N2 C11 C12 118.5(2)
C16 C11 N2 122.7(2)
C16 C11 C12 118.8(2)
C13 C12 C11 120.0(2)
C14 C13 C12 121.3(3)
C13 C14 C15 118.5(3)
C14 C15 C16 121.4(2)
C15 C16 C11 120.0(2)
O1 C21 C22 120.4(2)
O1 C21 C30 118.09(19)
C22 C21 C30 121.4(2)
C21 C22 C23 118.5(2)
C21 C22 C32 119.0(2)
C23 C22 C32 122.44(19)
C24 C23 C22 123.0(2)
C24 C23 C28 117.8(2)
C28 C23 C22 119.2(2)
C25 C24 C23 121.6(2)
C24 C25 C26 120.2(2)
C27 C26 C25 120.0(2)
C26 C27 C28 120.9(2)
C27 C28 C23 119.4(2)
C29 C28 C23 119.1(2)
C29 C28 C27 121.6(2)
C30 C29 C28 121.0(2)
C29 C30 C21 120.0(2)
O2 C31 C32 121.5(2)
O2 C31 C40 117.2(2)
C32 C31 C40 121.2(2)
C31 C32 C22 119.5(2)
C31 C32 C33 118.4(2)
C33 C32 C22 121.9(2)
C32 C33 C38 119.9(2)
C34 C33 C32 123.3(2)
C34 C33 C38 116.8(2)
C35 C34 C33 121.3(2)
C34 C35 C36 120.8(2)
C37 C36 C35 119.6(2)
C36 C37 C38 121.1(2)
C37 C38 C33 120.1(2)
C37 C38 C39 121.0(2)
C39 C38 C33 118.8(2)
C40 C39 C38 120.6(2)
C39 C40 C31 120.7(2)
C42 C41 C1 117.1(2)
C46 C41 C1 122.7(2)
C46 C41 C42 120.2(2)
C43 C42 C41 119.9(2)
C44 C43 C42 119.7(2)
C43 C44 C45 120.5(2)
C44 C45 C46 120.6(2)
C41 C46 C45 119.1(2)

loop_
_geom_bond_atom_site_label_1
_geom_bond_atom_site_label_2
_geom_bond_distance
O1 B1 1.453(3)
O1 C21 1.364(3)
O2 B1 1.447(3)
O2 C31 1.360(3)
N1 N2 1.412(3)
N1 B1 1.663(3)
N1 C1 1.300(3)
N2 C10 1.466(3)
N2 C11 1.402(3)
B1 C3 1.611(3)
C1 C2 1.467(3)
C1 C41 1.473(3)
C2 C3 1.401(3)
C2 C7 1.396(3)
C3 C4 1.386(3)
C4 C5 1.398(4)
C5 C6 1.392(4)
C6 C7 1.377(4)
C11 C12 1.407(3)
C11 C16 1.390(4)
C12 C13 1.383(4)
C13 C14 1.382(4)
C14 C15 1.385(4)
C15 C16 1.386(4)
C21 C22 1.385(3)
C21 C30 1.410(3)
C22 C23 1.432(3)
C22 C32 1.491(3)
C23 C24 1.416(3)
C23 C28 1.430(3)
C24 C25 1.369(3)
C25 C26 1.417(4)
C26 C27 1.364(4)
C27 C28 1.421(3)
C28 C29 1.412(4)
C29 C30 1.363(4)
C31 C32 1.388(3)
C31 C40 1.415(3)
C32 C33 1.431(3)
C33 C34 1.424(3)
C33 C38 1.431(3)
C34 C35 1.376(3)
C35 C36 1.403(4)
C36 C37 1.366(4)
C37 C38 1.410(3)
C38 C39 1.416(3)
C39 C40 1.365(3)
C41 C42 1.397(3)
C41 C46 1.385(4)
C42 C43 1.382(3)
C43 C44 1.377(4)
C44 C45 1.379(4)
C45 C46 1.387(3)

loop_
_geom_torsion_atom_site_label_1
_geom_torsion_atom_site_label_2
_geom_torsion_atom_site_label_3
_geom_torsion_atom_site_label_4
_geom_torsion
O1 B1 C3 C2 111.9(2)
O1 B1 C3 C4 -64.2(3)
O1 C21 C22 C23 -173.19(19)
O1 C21 C22 C32 7.7(3)
O1 C21 C30 C29 179.9(2)
O2 B1 C3 C2 -112.6(2)
O2 B1 C3 C4 71.3(3)
O2 C31 C32 C22 -2.9(3)
O2 C31 C32 C33 -178.5(2)
O2 C31 C40 C39 -177.4(2)
N1 N2 C11 C12 -165.8(2)
N1 N2 C11 C16 14.8(3)
N1 B1 C3 C2 1.3(2)
N1 B1 C3 C4 -174.8(2)
N1 C1 C2 C3 -4.9(3)
N1 C1 C2 C7 171.3(2)
N1 C1 C41 C42 125.9(3)
N1 C1 C41 C46 -54.8(4)
N2 N1 B1 O1 61.4(3)
N2 N1 B1 O2 -62.2(3)
N2 N1 B1 C3 -178.8(2)
N2 N1 C1 C2 -179.32(19)
N2 N1 C1 C41 2.9(4)
N2 C11 C12 C13 -179.5(3)
N2 C11 C16 C15 179.5(2)
B1 O1 C21 C22 68.1(3)
B1 O1 C21 C30 -114.4(2)
B1 O2 C31 C32 60.8(3)
B1 O2 C31 C40 -122.6(2)
B1 N1 N2 C10 -54.4(3)
B1 N1 N2 C11 92.1(3)
B1 N1 C1 C2 5.8(3)
B1 N1 C1 C41 -171.9(2)
B1 C3 C4 C5 175.4(2)
C1 N1 N2 C10 131.6(2)
C1 N1 N2 C11 -81.9(3)
C1 N1 B1 O1 -124.2(2)
C1 N1 B1 O2 112.2(2)
C1 N1 B1 C3 -4.4(2)
C1 C2 C3 B1 1.7(3)
C1 C2 C3 C4 178.5(2)
C1 C2 C7 C6 -177.6(2)
C1 C41 C42 C43 179.0(2)
C1 C41 C46 C45 -177.5(2)
C2 C1 C41 C42 -51.6(3)
C2 C1 C41 C46 127.7(3)
C2 C3 C4 C5 -0.4(3)
C3 C2 C7 C6 -1.8(4)
C3 C4 C5 C6 -1.4(4)
C4 C5 C6 C7 1.7(4)
C5 C6 C7 C2 -0.2(4)
C7 C2 C3 B1 -174.7(2)
C7 C2 C3 C4 2.0(3)
C10 N2 C11 C12 -21.7(3)
C10 N2 C11 C16 158.9(2)
C11 C12 C13 C14 0.3(5)
C12 C11 C16 C15 0.1(3)
C12 C13 C14 C15 -0.4(5)
C13 C14 C15 C16 0.4(4)
C14 C15 C16 C11 -0.2(4)
C16 C11 C12 C13 -0.2(4)
C21 O1 B1 O2 -59.4(3)
C21 O1 B1 N1 -179.49(16)
C21 O1 B1 C3 75.3(2)
C21 C22 C23 C24 168.9(2)
C21 C22 C23 C28 -9.2(3)
C21 C22 C32 C31 -49.7(3)
C21 C22 C32 C33 125.8(2)
C22 C21 C30 C29 -2.7(3)
C22 C23 C24 C25 -179.8(2)
C22 C23 C28 C27 -178.6(2)
C22 C23 C28 C29 2.5(3)
C22 C32 C33 C34 -4.3(3)
C22 C32 C33 C38 177.4(2)
C23 C22 C32 C31 131.2(2)
C23 C22 C32 C33 -53.3(3)
C23 C24 C25 C26 -1.3(4)
C23 C28 C29 C30 4.4(3)
C24 C23 C28 C27 3.3(3)
C24 C23 C28 C29 -175.7(2)
C24 C25 C26 C27 2.7(4)
C25 C26 C27 C28 -1.0(4)
C26 C27 C28 C23 -2.0(4)
C26 C27 C28 C29 177.0(2)
C27 C28 C29 C30 -174.5(2)
C28 C23 C24 C25 -1.7(3)
C28 C29 C30 C21 -4.5(3)
C30 C21 C22 C23 9.4(3)
C30 C21 C22 C32 -169.7(2)
C31 O2 B1 O1 -23.9(3)
C31 O2 B1 N1 94.1(2)
C31 O2 B1 C3 -160.3(2)
C31 C32 C33 C34 171.2(2)
C31 C32 C33 C38 -7.0(3)
C32 C22 C23 C24 -12.0(3)
C32 C22 C23 C28 169.9(2)
C32 C31 C40 C39 -0.8(4)
C32 C33 C34 C35 179.0(2)
C32 C33 C38 C37 -176.3(2)
C32 C33 C38 C39 4.9(3)
C33 C34 C35 C36 -1.6(4)
C33 C38 C39 C40 -0.7(3)
C34 C33 C38 C37 5.4(3)
C34 C33 C38 C39 -173.4(2)
C34 C35 C36 C37 3.4(4)
C35 C36 C37 C38 -0.6(4)
C36 C37 C38 C33 -3.8(4)
C36 C37 C38 C39 175.0(2)
C37 C38 C39 C40 -179.5(2)
C38 C33 C34 C35 -2.7(3)
C38 C39 C40 C31 -1.4(4)
C40 C31 C32 C22 -179.4(2)
C40 C31 C32 C33 5.0(3)
C41 C1 C2 C3 172.9(2)
C41 C1 C2 C7 -10.9(4)
C41 C42 C43 C44 -2.1(4)
C42 C41 C46 C45 1.7(4)
C42 C43 C44 C45 2.9(4)
C43 C44 C45 C46 -1.5(4)
C44 C45 C46 C41 -0.9(4)
C46 C41 C42 C43 -0.2(4)
